data_7009661
loop_
_publ_author_name
'Svensson, Per H.'
'Kloo, Lars'

_publ_contact_author
;
 Prof. Lars Kloo
 Inorganic Chemistry, Department of Chemistry, 
Royal Institute of Chemistry, S-1044 Stockholm, Sweden
;
_publ_section_title
;
 A vibrational spectroscopic, structural and quantum chemical study of
 the triiodide ion
;
_journal_issue 14
_journal_name_full 'Journal of the Chemical Society, Dalton Transactions'
_journal_page_first 2449
_journal_paper_doi 10.1039/b002492i
_journal_year 2000
_chemical_formula_sum 'C6 H15 I3 S'
_chemical_formula_weight 499.96
_space_group_IT_number 62
_symmetry_cell_setting orthorhombic
_symmetry_Int_Tables_number 62
_symmetry_space_group_name_Hall '-P 2ac 2n'
_symmetry_space_group_name_H-M 'P n m a'
_audit_creation_date 'Mon Nov  2 19:04:16 1998'
_audit_creation_method 'from TEXRAY.INF file'
_cell_angle_alpha 90
_cell_angle_beta 90
_cell_angle_gamma 90
_cell_formula_units_Z 8
_cell_length_a 9.894(2)
_cell_length_b 13.846(3)
_cell_length_c 19.856(6)
_cell_measurement_reflns_used 20
_cell_measurement_temperature 150(2)
_cell_measurement_theta_max 20
_cell_measurement_theta_min 10
_cell_volume 2720.1(12)
_computing_cell_refinement 'MSC/AFC Diffractometer Control'
_computing_data_collection 'MSC/AFC Diffractometer Control'
_computing_data_reduction teXsan
_computing_publication_material teXsan
_computing_structure_refinement teXsan
_diffrn_ambient_temperature 150
_diffrn_measurement_device unknown
_diffrn_measurement_method 'omega scans with profile analysis'
_diffrn_orient_matrix_UB_11 0.06457
_diffrn_orient_matrix_UB_12 -0.05349
_diffrn_orient_matrix_UB_13 -0.01048
_diffrn_orient_matrix_UB_21 -0.01194
_diffrn_orient_matrix_UB_22 0.01265
_diffrn_orient_matrix_UB_23 -0.04916
_diffrn_orient_matrix_UB_31 0.07705
_diffrn_orient_matrix_UB_32 0.04697
_diffrn_orient_matrix_UB_33 0.00127
_diffrn_radiation_monochromator graphite
_diffrn_radiation_source 'X-ray tube'
_diffrn_radiation_type MoKalpha
_diffrn_radiation_wavelength 0.7107
_diffrn_reflns_av_R_equivalents 0.00
_diffrn_reflns_limit_h_max 11
_diffrn_reflns_limit_h_min 0
_diffrn_reflns_limit_k_max 16
_diffrn_reflns_limit_k_min 0
_diffrn_reflns_limit_l_max 23
_diffrn_reflns_limit_l_min 0
_diffrn_reflns_number 2725
_diffrn_reflns_theta_max 25
_diffrn_reflns_theta_min 2
_diffrn_standards_decay_% -10.09
_diffrn_standards_interval_count '120 min'
_diffrn_standards_number 3
_exptl_absorpt_coefficient_mu 7.003
_exptl_absorpt_correction_T_max 0.463
_exptl_absorpt_correction_T_min 0.238
_exptl_absorpt_correction_type empirical
_exptl_absorpt_process_details psi-scan
_exptl_crystal_colour black
_exptl_crystal_density_diffrn 2.441
_exptl_crystal_description rectangular
_exptl_crystal_F_000 1808.00
_exptl_crystal_size_max 0.21
_exptl_crystal_size_mid 0.12
_exptl_crystal_size_min 0.11
_refine_diff_density_max 2.68
_refine_diff_density_min -2.24
_refine_ls_extinction_coef 0.25885E-7
_refine_ls_extinction_method Zachariasen_type_2_Gaussian_isotropic
_refine_ls_goodness_of_fit_obs 2.559
_refine_ls_hydrogen_treatment noref
_refine_ls_matrix_type full
_refine_ls_number_parameters 71
_refine_ls_number_reflns 1320
_refine_ls_number_restraints 0
_refine_ls_R_factor_obs 0.0662
_refine_ls_shift/esd_max 0.0000
_refine_ls_structure_factor_coef F
_refine_ls_weighting_scheme sigma
_refine_ls_wR_factor_obs 0.0735
_reflns_number_observed 1320
_reflns_number_total 2725
_reflns_observed_criterion '3.00 Sigma'
_cod_data_source_file b002492i.txt
_cod_data_source_block (ET3S)I3
_cod_depositor_comments
;
The following automatic conversions were performed:

'_atom_site_thermal_displace_type' tag value 'Uij' was replaced with
'Uani' value 28 times.

Automatic conversion script
Id: cif_fix_values 1646 2011-03-28 12:23:43Z adriana 
;
_cod_original_cell_volume 2719(1)
_cod_original_sg_symbol_H-M 'P n m a    '
_cod_original_formula_sum 'C6 H15 I3 S '
_cod_database_code 7009661

loop_
_symmetry_equiv_pos_as_xyz
'   +x,   +y,   +z'
1/2+x,1/2-y,1/2-z
'   -x,1/2+y,   -z'
'1/2-x,   -y,1/2+z'
'   -x,   -y,   -z'
1/2-x,1/2+y,1/2+z
'   +x,1/2-y,   +z'
'1/2+x,   +y,1/2-z'

loop_
_atom_site_aniso_label
_atom_site_aniso_U_11
_atom_site_aniso_U_22
_atom_site_aniso_U_33
_atom_site_aniso_U_12
_atom_site_aniso_U_13
_atom_site_aniso_U_23
I(1) 0.034(2) 0.029(1) 0.018(2) 0.0000 0.007(2) 0.0000
I(2) 0.029(2) 0.028(2) 0.018(1) 0.0000 -0.006(1) 0.0000
I(3) 0.027(2) 0.038(2) 0.026(2) 0.0000 0.000(1) 0.0000
I(4) 0.047(2) 0.034(2) 0.028(2) 0.0000 0.001(2) 0.0000
I(5) 0.027(2) 0.020(1) 0.033(2) 0.0000 -0.003(1) 0.0000
I(6) 0.038(2) 0.032(2) 0.027(2) 0.0000 0.003(2) 0.0000
S(1) 0.034(4) 0.025(4) 0.024(4) -0.001(4) -0.005(4) 0.0001(4)

loop_
_atom_site_label
_atom_site_fract_x
_atom_site_fract_y
_atom_site_fract_z
_atom_site_U_iso_or_equiv
_atom_site_thermal_displace_type
_atom_site_calc_flag
_atom_site_calc_attached_atom
I(1) 0.1084(3) 0.2500 -0.0488(1) 0.0269(8) Uani ? ?
I(2) 0.3579(3) 0.2500 -0.1303(1) 0.0252(8) Uani ? ?
I(3) 0.5857(3) 0.2500 -0.2209(1) 0.0304(9) Uani ? ?
I(4) 0.3654(3) 0.2500 0.2388(2) 0.0365(9) Uani ? ?
I(5) 0.5506(3) 0.2500 0.1236(1) 0.0267(8) Uani ? ?
I(6) 0.7328(3) 0.2500 0.0071(1) 0.0323(9) Uani ? ?
S(1) 0.1145(8) -0.0079(5) 0.0861(4) 0.028(2) Uani ? ?
C(1) 0.126(2) -0.080(2) 0.160(1) 0.024(7) Uani ? ?
C(2) 0.145(3) -0.028(2) 0.225(2) 0.051(10) Uani ? ?
C(3) -0.017(3) 0.078(2) 0.111(1) 0.028(7) Uani ? ?
C(4) -0.155(3) 0.032(2) 0.120(2) 0.044(9) Uani ? ?
C(5) 0.262(3) 0.064(2) 0.087(2) 0.040(8) Uani ? ?
C(6) 0.392(4) -0.001(2) 0.079(2) 0.06(1) Uani ? ?
H(1) 0.1556 -0.0724 0.2640 0.0253 Uani ? ?
H(2) 0.2279 0.0109 0.2261 0.0253 Uani ? ?
H(3) 0.0723 0.0135 0.2356 0.0253 Uani ? ?
H(4) -0.2217 0.0805 0.1310 0.0253 Uani ? ?
H(5) -0.1820 0.0078 0.0749 0.0253 Uani ? ?
H(6) -0.1546 -0.0171 0.1499 0.0253 Uani ? ?
H(7) 0.3926 -0.0480 0.1127 0.0253 Uani ? ?
H(8) 0.3820 -0.0347 0.0353 0.0253 Uani ? ?
H(9) 0.4708 0.0350 0.0775 0.0253 Uani ? ?
H(10) 0.0501 -0.1211 0.1633 0.0253 Uani ? ?
H(11) 0.2057 -0.1237 0.1538 0.0253 Uani ? ?
H(12) 0.0089 0.1067 0.1552 0.0253 Uani ? ?
H(13) -0.0187 0.1320 0.0803 0.0253 Uani ? ?
H(14) 0.2622 0.1125 0.0517 0.0253 Uani ? ?
H(15) 0.2727 0.0991 0.1291 0.0253 Uani ? ?

loop_
_atom_type_symbol
_atom_type_oxidation_number
_atom_type_number_in_cell
_atom_type_scat_dispersion_real
_atom_type_scat_dispersion_imag
_atom_type_scat_source
I 0 24 -0.474 1.812 'International Tables'
S 0 8 0.125 0.123 'International Tables'
C 0 48 0.003 0.002 'International Tables'
H 0 120 0.000 0.000 'International Tables'

loop_
_geom_angle_atom_site_label_1
_geom_angle_atom_site_label_2
_geom_angle_atom_site_label_3
_geom_angle
_geom_angle_site_symmetry_1
_geom_angle_site_symmetry_2
_geom_angle_site_symmetry_3
_geom_angle_publ_flag
I1 I2 I3 174.6(1) ? ? ? yes
I4 I5 I6 179.2(1) ? ? ? yes
C1 S1 C3 101(1) ? ? ? yes
C1 S1 C5 104(1) ? ? ? yes
C3 S1 C5 102(1) ? ? ? yes
S1 C1 C2 116(1) ? ? ? yes
S1 C3 C4 113(1) ? ? ? yes
S1 C5 C6 111(2) ? ? ? yes

loop_
_geom_bond_atom_site_label_1
_geom_bond_atom_site_label_2
_geom_bond_distance
_geom_bond_site_symmetry_1
_geom_bond_site_symmetry_2
_geom_bond_publ_flag
I1 I2 2.951(4) ? ? yes
I2 I3 2.884(4) ? ? yes
I4 I5 2.930(4) ? ? yes
I5 I6 2.932(4) ? ? yes
S1 C1 1.77(3) ? ? yes
S1 C3 1.83(3) ? ? yes
S1 C5 1.76(3) ? ? yes
C1 C2 1.50(4) ? ? yes
C3 C4 1.52(4) ? ? yes
C5 C6 1.57(4) ? ? yes
